data_2229699
loop_
_publ_author_name
'Yu, Fan'
'Li, Bao'

_publ_section_title
;
 Bis(acetato-\k^2^<i>O</i>,<i>O</i>')[2,6-bis(1<i>H</i>-pyrazol-3-yl-\k<i>N</i>^2^)pyridine-\k<i>N</i>]manganese(II)
;
_journal_coeditor_code HY2414
_journal_issue 4
_journal_name_full 'Acta Crystallographica Section E'
_journal_page_first m502
_journal_paper_doi 10.1107/S1600536811010506
_journal_volume 67
_journal_year 2011
_chemical_formula_iupac '[Mn (C2 H3 O2)2 (C11 H9 N5)]'
_chemical_formula_moiety 'C15 H15 Mn N5 O4'
_chemical_formula_sum 'C15 H15 Mn N5 O4'
_chemical_formula_weight 384.26
_chemical_name_systematic
;
Bis(acetato-\k^2^<i>O</i>,<i>O</i>')[2,6-bis(1<i>H</i>-pyrazol-3-yl-
\k<i>N</i>^2^)pyridine-\k<i>N</i>]manganese(II)
;
_space_group_IT_number 2
_symmetry_cell_setting triclinic
_symmetry_space_group_name_Hall '-P 1'
_symmetry_space_group_name_H-M 'P -1'
_atom_sites_solution_hydrogens geom
_atom_sites_solution_primary direct
_atom_sites_solution_secondary difmap
_audit_creation_method SHELXL-97
_cell_angle_alpha 98.32(3)
_cell_angle_beta 95.01(3)
_cell_angle_gamma 106.11(3)
_cell_formula_units_Z 2
_cell_length_a 8.2386(16)
_cell_length_b 9.4324(19)
_cell_length_c 11.081(2)
_cell_measurement_reflns_used 2386
_cell_measurement_temperature 293(2)
_cell_measurement_theta_max 54.94
_cell_measurement_theta_min 6.05
_cell_volume 811.2(3)
_computing_cell_refinement 'RAPID-AUTO (Rigaku, 1998)'
_computing_data_collection 'RAPID-AUTO (Rigaku, 1998)'
_computing_data_reduction 'CrystalStructure (Rigaku/MSC, 2002)'
_computing_molecular_graphics 'SHELXTL (Sheldrick, 2008) and Mercury (Macrae <i>et al.</i>, 2006)'
_computing_publication_material 'SHELXTL (Sheldrick, 2008)'
_computing_structure_refinement 'SHELXL97 (Sheldrick, 2008)'
_computing_structure_solution 'SHELXS97 (Sheldrick, 2008)'
_diffrn_ambient_temperature 293(2)
_diffrn_measured_fraction_theta_full 0.940
_diffrn_measured_fraction_theta_max 0.940
_diffrn_measurement_device_type 'Rigaku R-AXIS RAPID'
_diffrn_measurement_method \w
_diffrn_radiation_monochromator graphite
_diffrn_radiation_source 'rotation anode'
_diffrn_radiation_type MoK\a
_diffrn_radiation_wavelength 0.71073
_diffrn_reflns_av_R_equivalents 0.0303
_diffrn_reflns_av_sigmaI/netI 0.0710
_diffrn_reflns_limit_h_max 10
_diffrn_reflns_limit_h_min -10
_diffrn_reflns_limit_k_max 9
_diffrn_reflns_limit_k_min -11
_diffrn_reflns_limit_l_max 13
_diffrn_reflns_limit_l_min -13
_diffrn_reflns_number 5563
_diffrn_reflns_theta_full 26.00
_diffrn_reflns_theta_max 26.00
_diffrn_reflns_theta_min 3.40
_exptl_absorpt_coefficient_mu 0.846
_exptl_absorpt_correction_T_max 0.8491
_exptl_absorpt_correction_T_min 0.816
_exptl_absorpt_correction_type multi-scan
_exptl_absorpt_process_details '(ABSCOR; Higashi, 1995)'
_exptl_crystal_colour yellow
_exptl_crystal_density_diffrn 1.573
_exptl_crystal_density_method 'not measured'
_exptl_crystal_description block
_exptl_crystal_F_000 394
_exptl_crystal_size_max 0.30
_exptl_crystal_size_mid 0.20
_exptl_crystal_size_min 0.20
_refine_diff_density_max 0.512
_refine_diff_density_min -0.428
_refine_ls_extinction_coef 0
_refine_ls_extinction_method none
_refine_ls_goodness_of_fit_ref 1.098
_refine_ls_hydrogen_treatment constr
_refine_ls_matrix_type full
_refine_ls_number_parameters 226
_refine_ls_number_reflns 3001
_refine_ls_number_restraints 0
_refine_ls_restrained_S_all 1.098
_refine_ls_R_factor_all 0.0451
_refine_ls_R_factor_gt 0.0339
_refine_ls_shift/su_max 0.001
_refine_ls_shift/su_mean 0.000
_refine_ls_structure_factor_coef Fsqd
_refine_ls_weighting_details 'calc w=1/[\s^2^(Fo^2^)+(0.0565P)^2^] where P=(Fo^2^+2Fc^2^)/3'
_refine_ls_weighting_scheme calc
_refine_ls_wR_factor_gt 0.0961
_refine_ls_wR_factor_ref 0.1166
_reflns_number_gt 2386
_reflns_number_total 3001
_reflns_threshold_expression I>2\s(I)
_cod_data_source_file hy2414.cif
_cod_data_source_block I
_cod_database_code 2229699
_cod_database_fobs_code 2229699

loop_
_symmetry_equiv_pos_as_xyz
'x, y, z'
'-x, -y, -z'

loop_
_atom_site_type_symbol
_atom_site_label
_atom_site_fract_x
_atom_site_fract_y
_atom_site_fract_z
_atom_site_U_iso_or_equiv
_atom_site_adp_type
_atom_site_calc_flag
_atom_site_refinement_flags
_atom_site_occupancy
_atom_site_disorder_assembly
_atom_site_disorder_group
Mn Mn1 0.67466(5) 0.89985(4) 0.81715(4) 0.01323(17) Uani d . 1 . .
N N1 0.3285(3) 1.0204(2) 0.7643(2) 0.0155(5) Uani d . 1 . .
H H1B 0.3327 1.0677 0.8375 0.019 Uiso calc R 1 . .
N N2 0.4400(3) 0.9459(2) 0.7303(2) 0.0155(5) Uani d . 1 . .
N N3 0.6132(3) 0.7810(2) 0.6217(2) 0.0131(5) Uani d . 1 . .
N N4 0.8712(3) 0.7781(2) 0.7766(2) 0.0148(5) Uani d . 1 . .
N N5 1.0113(3) 0.7595(3) 0.8392(2) 0.0179(5) Uani d . 1 . .
H H5B 1.0537 0.8029 0.9135 0.021 Uiso calc R 1 . .
C C1 0.2104(4) 1.0115(3) 0.6700(3) 0.0187(6) Uani d . 1 . .
H H1A 0.1217 1.0545 0.6732 0.022 Uiso calc R 1 . .
C C2 0.2431(4) 0.9274(3) 0.5670(3) 0.0169(6) Uani d . 1 . .
H H2A 0.1842 0.9025 0.4877 0.020 Uiso calc R 1 . .
C C3 0.3877(3) 0.8887(3) 0.6116(3) 0.0156(6) Uani d . 1 . .
C C4 0.4818(3) 0.7946(3) 0.5476(2) 0.0135(6) Uani d . 1 . .
C C5 0.4382(4) 0.7223(3) 0.4265(2) 0.0181(6) Uani d . 1 . .
H H5A 0.3462 0.7324 0.3771 0.022 Uiso calc R 1 . .
C C6 0.5374(4) 0.6335(3) 0.3808(3) 0.0225(7) Uani d . 1 . .
H H6A 0.5109 0.5824 0.2999 0.027 Uiso calc R 1 . .
C C7 0.6738(4) 0.6213(3) 0.4548(3) 0.0204(7) Uani d . 1 . .
H H7A 0.7413 0.5638 0.4244 0.025 Uiso calc R 1 . .
C C8 0.7087(4) 0.6962(3) 0.5750(2) 0.0145(6) Uani d . 1 . .
C C9 0.8480(4) 0.6925(3) 0.6657(3) 0.0158(6) Uani d . 1 . .
C C10 0.9715(4) 0.6183(4) 0.6587(3) 0.0252(7) Uani d . 1 . .
H H10A 0.9825 0.5508 0.5922 0.030 Uiso calc R 1 . .
C C11 1.0740(4) 0.6645(3) 0.7698(3) 0.0213(7) Uani d . 1 . .
H H11A 1.1696 0.6353 0.7926 0.026 Uiso calc R 1 . .
C C12 1.0613(4) 1.3063(3) 0.8677(3) 0.0306(8) Uani d . 1 . .
H H12A 1.0919 1.3407 0.7931 0.046 Uiso calc R 1 . .
H H12B 1.1568 1.2860 0.9100 0.046 Uiso calc R 1 . .
H H12C 1.0294 1.3823 0.9194 0.046 Uiso calc R 1 . .
C C13 0.9129(4) 1.1649(3) 0.8373(3) 0.0166(6) Uani d . 1 . .
O O1 0.8498(3) 1.1097(2) 0.7299(2) 0.0253(5) Uani d . 1 . .
O O2 0.8561(3) 1.1034(2) 0.92644(17) 0.0196(5) Uani d . 1 . .
C C14 0.3975(4) 0.6485(3) 1.0567(3) 0.0228(7) Uani d . 1 . .
H H14A 0.3170 0.5539 1.0197 0.034 Uiso calc R 1 . .
H H14B 0.3380 0.7142 1.0935 0.034 Uiso calc R 1 . .
H H14C 0.4766 0.6332 1.1188 0.034 Uiso calc R 1 . .
C C15 0.4932(4) 0.7179(3) 0.9591(3) 0.0153(6) Uani d . 1 . .
O O3 0.4611(3) 0.6531(2) 0.85024(18) 0.0227(5) Uani d . 1 . .
O O4 0.6077(3) 0.8442(2) 0.99224(18) 0.0195(5) Uani d . 1 . .

loop_
_atom_site_aniso_label
_atom_site_aniso_U_11
_atom_site_aniso_U_22
_atom_site_aniso_U_33
_atom_site_aniso_U_12
_atom_site_aniso_U_13
_atom_site_aniso_U_23
Mn1 0.0131(3) 0.0136(3) 0.0113(2) 0.00332(17) 0.00028(18) -0.00105(16)
N1 0.0176(13) 0.0184(12) 0.0118(12) 0.0079(10) 0.0042(10) 0.0006(9)
N2 0.0136(13) 0.0139(12) 0.0192(13) 0.0045(10) 0.0024(10) 0.0029(10)
N3 0.0139(12) 0.0139(12) 0.0114(12) 0.0035(10) 0.0023(10) 0.0024(9)
N4 0.0146(12) 0.0180(12) 0.0110(12) 0.0050(10) -0.0001(10) 0.0011(9)
N5 0.0161(13) 0.0185(13) 0.0185(13) 0.0047(10) -0.0002(10) 0.0037(10)
C1 0.0177(16) 0.0223(15) 0.0179(15) 0.0082(13) 0.0028(13) 0.0052(12)
C2 0.0176(15) 0.0212(15) 0.0110(14) 0.0052(12) -0.0009(12) 0.0031(11)
C3 0.0128(14) 0.0119(14) 0.0216(16) 0.0020(11) 0.0035(12) 0.0039(11)
C4 0.0158(15) 0.0142(14) 0.0099(14) 0.0021(11) 0.0026(12) 0.0038(11)
C5 0.0221(16) 0.0204(15) 0.0103(14) 0.0053(13) -0.0028(12) 0.0031(11)
C6 0.0296(18) 0.0196(16) 0.0186(16) 0.0085(14) 0.0045(14) 0.0012(12)
C7 0.0250(17) 0.0215(16) 0.0172(16) 0.0113(13) 0.0050(13) 0.0010(12)
C8 0.0176(15) 0.0153(14) 0.0106(14) 0.0047(12) 0.0021(12) 0.0026(11)
C9 0.0164(15) 0.0170(14) 0.0143(15) 0.0049(12) 0.0041(12) 0.0022(11)
C10 0.0300(19) 0.0326(18) 0.0166(16) 0.0195(15) 0.0017(14) -0.0033(13)
C11 0.0212(17) 0.0286(17) 0.0176(16) 0.0141(14) 0.0006(13) 0.0032(13)
C12 0.0286(19) 0.0187(16) 0.039(2) -0.0018(14) 0.0063(16) 0.0045(14)
C13 0.0159(15) 0.0148(14) 0.0201(16) 0.0086(12) 0.0002(13) 0.0000(12)
O1 0.0234(12) 0.0237(12) 0.0262(12) 0.0056(10) 0.0001(10) 0.0003(9)
O2 0.0236(11) 0.0167(10) 0.0145(11) 0.0011(9) 0.0007(9) 0.0004(8)
C14 0.0275(17) 0.0185(15) 0.0200(16) 0.0025(13) 0.0024(14) 0.0044(12)
C15 0.0186(15) 0.0174(14) 0.0144(15) 0.0127(12) 0.0007(12) 0.0041(11)
O3 0.0272(12) 0.0271(12) 0.0158(11) 0.0123(10) 0.0026(9) 0.0017(9)
O4 0.0219(11) 0.0206(11) 0.0147(11) 0.0035(9) 0.0039(9) 0.0034(8)

loop_
_atom_type_symbol
_atom_type_description
_atom_type_scat_dispersion_real
_atom_type_scat_dispersion_imag
_atom_type_scat_source
C C 0.0033 0.0016 'International Tables Vol C Tables 4.2.6.8 and 6.1.1.4'
H H 0.0000 0.0000 'International Tables Vol C Tables 4.2.6.8 and 6.1.1.4'
N N 0.0061 0.0033 'International Tables Vol C Tables 4.2.6.8 and 6.1.1.4'
O O 0.0106 0.0060 'International Tables Vol C Tables 4.2.6.8 and 6.1.1.4'
Mn Mn 0.3368 0.7283 'International Tables Vol C Tables 4.2.6.8 and 6.1.1.4'

loop_
_geom_angle_atom_site_label_1
_geom_angle_atom_site_label_2
_geom_angle_atom_site_label_3
_geom_angle_site_symmetry_1
_geom_angle_site_symmetry_3
_geom_angle
_geom_angle_publ_flag
O4 Mn1 O2 . . 85.32(8) ?
O4 Mn1 N3 . . 135.59(8) ?
O2 Mn1 N3 . . 138.38(8) ?
O4 Mn1 N2 . . 103.71(8) ?
O2 Mn1 N2 . . 111.90(8) ?
N3 Mn1 N2 . . 71.44(8) ?
O4 Mn1 N4 . . 103.09(8) ?
O2 Mn1 N4 . . 95.79(8) ?
N3 Mn1 N4 . . 71.19(8) ?
N2 Mn1 N4 . . 142.63(8) ?
O4 Mn1 O1 . . 140.27(8) ?
O2 Mn1 O1 . . 55.33(7) ?
N3 Mn1 O1 . . 84.13(8) ?
N2 Mn1 O1 . . 88.11(8) ?
N4 Mn1 O1 . . 87.66(8) ?
O4 Mn1 O3 . . 54.13(7) ?
O2 Mn1 O3 . . 139.25(7) ?
N3 Mn1 O3 . . 81.62(7) ?
N2 Mn1 O3 . . 84.46(7) ?
N4 Mn1 O3 . . 90.63(7) ?
O1 Mn1 O3 . . 165.39(6) ?
C1 N1 N2 . . 111.6(2) ?
C1 N1 H1B . . 124.2 ?
N2 N1 H1B . . 124.2 ?
C3 N2 N1 . . 104.9(2) ?
C3 N2 Mn1 . . 117.16(17) ?
N1 N2 Mn1 . . 137.93(18) ?
C4 N3 C8 . . 118.8(2) ?
C4 N3 Mn1 . . 120.55(17) ?
C8 N3 Mn1 . . 120.66(18) ?
C9 N4 N5 . . 105.9(2) ?
C9 N4 Mn1 . . 117.09(18) ?
N5 N4 Mn1 . . 136.93(17) ?
C11 N5 N4 . . 110.9(2) ?
C11 N5 H5B . . 124.6 ?
N4 N5 H5B . . 124.6 ?
N1 C1 C2 . . 108.3(2) ?
N1 C1 H1A . . 125.8 ?
C2 C1 H1A . . 125.8 ?
C1 C2 C3 . . 103.0(3) ?
C1 C2 H2A . . 128.5 ?
C3 C2 H2A . . 128.5 ?
N2 C3 C2 . . 112.1(2) ?
N2 C3 C4 . . 118.0(2) ?
C2 C3 C4 . . 129.8(3) ?
N3 C4 C5 . . 122.6(2) ?
N3 C4 C3 . . 112.7(2) ?
C5 C4 C3 . . 124.6(3) ?
C4 C5 C6 . . 117.6(3) ?
C4 C5 H5A . . 121.2 ?
C6 C5 H5A . . 121.2 ?
C7 C6 C5 . . 120.3(3) ?
C7 C6 H6A . . 119.8 ?
C5 C6 H6A . . 119.8 ?
C6 C7 C8 . . 118.8(3) ?
C6 C7 H7A . . 120.6 ?
C8 C7 H7A . . 120.6 ?
N3 C8 C7 . . 122.0(3) ?
N3 C8 C9 . . 112.8(2) ?
C7 C8 C9 . . 125.2(3) ?
N4 C9 C10 . . 109.9(3) ?
N4 C9 C8 . . 117.9(2) ?
C10 C9 C8 . . 132.1(3) ?
C11 C10 C9 . . 106.1(3) ?
C11 C10 H10A . . 127.0 ?
C9 C10 H10A . . 127.0 ?
N5 C11 C10 . . 107.3(3) ?
N5 C11 H11A . . 126.4 ?
C10 C11 H11A . . 126.4 ?
C13 C12 H12A . . 109.5 ?
C13 C12 H12B . . 109.5 ?
H12A C12 H12B . . 109.5 ?
C13 C12 H12C . . 109.5 ?
H12A C12 H12C . . 109.5 ?
H12B C12 H12C . . 109.5 ?
O1 C13 O2 . . 121.1(3) ?
O1 C13 C12 . . 121.2(3) ?
O2 C13 C12 . . 117.8(3) ?
C13 O1 Mn1 . . 85.49(18) ?
C13 O2 Mn1 . . 97.79(17) ?
C15 C14 H14A . . 109.5 ?
C15 C14 H14B . . 109.5 ?
H14A C14 H14B . . 109.5 ?
C15 C14 H14C . . 109.5 ?
H14A C14 H14C . . 109.5 ?
H14B C14 H14C . . 109.5 ?
O3 C15 O4 . . 121.3(3) ?
O3 C15 C14 . . 120.6(3) ?
O4 C15 C14 . . 118.1(2) ?
C15 O4 Mn1 . . 101.76(17) ?

loop_
_geom_bond_atom_site_label_1
_geom_bond_atom_site_label_2
_geom_bond_site_symmetry_2
_geom_bond_distance
_geom_bond_publ_flag
Mn1 O1 . 2.480(2) y
Mn1 O2 . 2.192(2) y
Mn1 O3 . 2.596(2) y
Mn1 O4 . 2.160(2) y
Mn1 N2 . 2.262(2) y
Mn1 N3 . 2.235(2) y
Mn1 N4 . 2.270(2) y
N1 C1 . 1.341(4) ?
N1 N2 . 1.349(3) ?
N1 H1B . 0.8600 ?
N2 C3 . 1.332(4) ?
N3 C4 . 1.347(3) ?
N3 C8 . 1.353(3) ?
N4 C9 . 1.336(3) ?
N4 N5 . 1.361(3) ?
N5 C11 . 1.338(4) ?
N5 H5B . 0.8600 ?
C1 C2 . 1.383(4) ?
C1 H1A . 0.9300 ?
C2 C3 . 1.410(4) ?
C2 H2A . 0.9300 ?
C3 C4 . 1.478(4) ?
C4 C5 . 1.382(4) ?
C5 C6 . 1.399(4) ?
C5 H5A . 0.9300 ?
C6 C7 . 1.373(4) ?
C6 H6A . 0.9300 ?
C7 C8 . 1.380(4) ?
C7 H7A . 0.9300 ?
C8 C9 . 1.469(4) ?
C9 C10 . 1.387(4) ?
C10 C11 . 1.370(4) ?
C10 H10A . 0.9300 ?
C11 H11A . 0.9300 ?
C12 C13 . 1.510(4) ?
C12 H12A . 0.9600 ?
C12 H12B . 0.9600 ?
C12 H12C . 0.9600 ?
C13 O1 . 1.233(3) ?
C13 O2 . 1.275(3) ?
C14 C15 . 1.512(4) ?
C14 H14A . 0.9600 ?
C14 H14B . 0.9600 ?
C14 H14C . 0.9600 ?
C15 O3 . 1.241(3) ?
C15 O4 . 1.278(3) ?

loop_
_geom_hbond_atom_site_label_D
_geom_hbond_atom_site_label_H
_geom_hbond_atom_site_label_A
_geom_hbond_site_symmetry_A
_geom_hbond_distance_DH
_geom_hbond_distance_HA
_geom_hbond_distance_DA
_geom_hbond_angle_DHA
N1 H1B O4 2_677 0.86 1.91 2.751(3) 165
N5 H5B O2 2_777 0.86 1.85 2.712(3) 180
